data_4324580
loop_
_publ_author_name
'Zuofeng Chen'
'Keith Man-Chung Wong'
'Eric Chi-Ho Kwok'
'Nianyong Zhu'
'Yanbing Zu'
'Vivian Wing-Wah Yam'

_publ_section_title
;
 Electrogenerated Chemiluminescence of Platinum(II) Alkynyl Terpyridine
 Complex with Peroxydisulfate as Coreactant
;
_journal_name_full 'Inorganic Chemistry'
_journal_page_first 2125
_journal_page_last 2132
_journal_paper_doi 10.1021/ic101119q
_journal_volume 50
_journal_year 2011
_chemical_formula_moiety 'C48 H47 F3 N4 O3 Pt S'
_chemical_formula_sum 'C48 H47 F3 N4 O3 Pt S'
_chemical_formula_weight 1012.05
_chemical_name_systematic
;
 ?
;
_space_group_IT_number 61
_symmetry_cell_setting orthorhombic
_symmetry_space_group_name_Hall '-P 2ac 2ab'
_symmetry_space_group_name_H-M 'P b c a'
_atom_sites_solution_hydrogens geom
_atom_sites_solution_primary direct
_atom_sites_solution_secondary difmap
_audit_creation_method SHELXL-97
_cell_angle_alpha 90.00
_cell_angle_beta 90.00
_cell_angle_gamma 90.00
_cell_formula_units_Z 8
_cell_length_a 19.126(4)
_cell_length_b 19.592(4)
_cell_length_c 24.351(5)
_cell_measurement_reflns_used 0
_cell_measurement_temperature 301(2)
_cell_measurement_theta_max 0
_cell_measurement_theta_min 0
_cell_volume 9125(3)
_computing_molecular_graphics 'Ortep-3 for Windows (Farrugia, 1997)'
_computing_publication_material 'WinGX publication routines (Farrugia, 1999)'
_computing_structure_refinement 'SHELXL-97 (Sheldrick, 1997)'
_computing_structure_solution 'SHELXS-97 (Sheldrick, 1997)'
_diffrn_ambient_temperature 301(2)
_diffrn_measured_fraction_theta_full 1.000
_diffrn_measured_fraction_theta_max 1.000
_diffrn_radiation_monochromator graphite
_diffrn_radiation_source 'fine-focus sealed tube'
_diffrn_radiation_type MoK\a
_diffrn_radiation_wavelength 0.71073
_diffrn_reflns_av_R_equivalents 0.0295
_diffrn_reflns_av_sigmaI/netI 0.0226
_diffrn_reflns_limit_h_max 23
_diffrn_reflns_limit_h_min -13
_diffrn_reflns_limit_k_max 23
_diffrn_reflns_limit_k_min -22
_diffrn_reflns_limit_l_max 27
_diffrn_reflns_limit_l_min -29
_diffrn_reflns_number 44672
_diffrn_reflns_theta_full 25.68
_diffrn_reflns_theta_max 25.68
_diffrn_reflns_theta_min 1.98
_exptl_absorpt_coefficient_mu 3.178
_exptl_absorpt_correction_type none
_exptl_crystal_colour orange
_exptl_crystal_density_diffrn 1.473
_exptl_crystal_description prism
_exptl_crystal_F_000 4064
_exptl_crystal_size_max 0.3
_exptl_crystal_size_mid 0.25
_exptl_crystal_size_min 0.2
_refine_diff_density_max 1.282
_refine_diff_density_min -1.225
_refine_diff_density_rms 0.092
_refine_ls_extinction_method none
_refine_ls_goodness_of_fit_ref 1.124
_refine_ls_hydrogen_treatment ride-on
_refine_ls_matrix_type full
_refine_ls_number_parameters 550
_refine_ls_number_reflns 8660
_refine_ls_number_restraints 0
_refine_ls_restrained_S_all 1.124
_refine_ls_R_factor_all 0.0537
_refine_ls_R_factor_gt 0.0330
_refine_ls_shift/su_max 0.001
_refine_ls_shift/su_mean 0.000
_refine_ls_structure_factor_coef Fsqd
_refine_ls_weighting_details 'calc w=1/[\s^2^(Fo^2^)+(0.0131P)^2^+25.5693P] where P=(Fo^2^+2Fc^2^)/3'
_refine_ls_weighting_scheme calc
_refine_ls_wR_factor_gt 0.0646
_refine_ls_wR_factor_ref 0.0760
_reflns_number_gt 6621
_reflns_number_total 8660
_reflns_threshold_expression >2sigma(I)
_cod_data_source_file ic101119q_si_002.cif
_cod_data_source_block wt1744
_cod_database_code 4324580

loop_
_symmetry_equiv_pos_as_xyz
'x, y, z'
'-x+1/2, -y, z+1/2'
'x+1/2, -y+1/2, -z'
'-x, y+1/2, -z+1/2'
'-x, -y, -z'
'x-1/2, y, -z-1/2'
'-x-1/2, y-1/2, z'
'x, -y-1/2, z-1/2'

loop_
_atom_site_label
_atom_site_type_symbol
_atom_site_fract_x
_atom_site_fract_y
_atom_site_fract_z
_atom_site_U_iso_or_equiv
_atom_site_adp_type
_atom_site_occupancy
_atom_site_symmetry_multiplicity
_atom_site_calc_flag
_atom_site_refinement_flags
C1 C 0.3735(2) 0.0273(2) 0.50046(19) 0.0455(11) Uani 1 1 d .
H1 H 0.3851 0.0316 0.5374 0.055 Uiso 1 1 calc R
C2 C 0.3116(3) -0.0037(2) 0.4864(2) 0.0528(13) Uani 1 1 d .
H2 H 0.2822 -0.0195 0.5141 0.063 Uiso 1 1 calc R
C3 C 0.2922(3) -0.0121(2) 0.4323(2) 0.0499(12) Uani 1 1 d .
C4 C 0.3395(2) 0.0119(2) 0.3928(2) 0.0482(11) Uani 1 1 d .
H4 H 0.3292 0.0065 0.3558 0.058 Uiso 1 1 calc R
C5 C 0.4008(2) 0.0432(2) 0.40783(18) 0.0412(10) Uani 1 1 d .
C6 C 0.4522(2) 0.0718(2) 0.36892(18) 0.0435(10) Uani 1 1 d .
C7 C 0.4500(2) 0.0721(2) 0.31240(18) 0.0468(11) Uani 1 1 d .
H7 H 0.4125 0.0522 0.2941 0.056 Uiso 1 1 calc R
C8 C 0.5044(2) 0.1024(2) 0.28240(17) 0.0427(10) Uani 1 1 d .
C9 C 0.5593(2) 0.1321(3) 0.31103(18) 0.0462(11) Uani 1 1 d .
H9 H 0.5960 0.1524 0.2921 0.055 Uiso 1 1 calc R
C10 C 0.5591(2) 0.1314(2) 0.36788(17) 0.0422(10) Uani 1 1 d .
C11 C 0.6113(2) 0.1618(2) 0.40528(17) 0.0408(10) Uani 1 1 d .
C12 C 0.6700(2) 0.1962(2) 0.38798(19) 0.0483(11) Uani 1 1 d .
H12 H 0.6784 0.2006 0.3505 0.058 Uiso 1 1 calc R
C13 C 0.7168(2) 0.2246(3) 0.42487(19) 0.0489(11) Uani 1 1 d .
C14 C 0.7006(3) 0.2160(3) 0.48047(19) 0.0520(12) Uani 1 1 d .
H14 H 0.7303 0.2340 0.5070 0.062 Uiso 1 1 calc R
C15 C 0.6416(2) 0.1814(3) 0.49658(19) 0.0488(12) Uani 1 1 d .
H15 H 0.6323 0.1768 0.5339 0.059 Uiso 1 1 calc R
C16 C 0.2219(3) -0.0424(3) 0.4148(2) 0.0662(15) Uani 1 1 d .
C17 C 0.1805(3) -0.0705(4) 0.4639(3) 0.098(2) Uani 1 1 d .
H17A H 0.2085 -0.1033 0.4833 0.148 Uiso 1 1 calc R
H17B H 0.1385 -0.0921 0.4510 0.148 Uiso 1 1 calc R
H17C H 0.1685 -0.0338 0.4882 0.148 Uiso 1 1 calc R
C18 C 0.1795(3) 0.0142(4) 0.3876(3) 0.104(3) Uani 1 1 d .
H18A H 0.1712 0.0501 0.4136 0.157 Uiso 1 1 calc R
H18B H 0.1355 -0.0039 0.3753 0.157 Uiso 1 1 calc R
H18C H 0.2049 0.0320 0.3568 0.157 Uiso 1 1 calc R
C19 C 0.2354(4) -0.1004(4) 0.3741(3) 0.105(3) Uani 1 1 d .
H19A H 0.2580 -0.0825 0.3419 0.158 Uiso 1 1 calc R
H19B H 0.1918 -0.1210 0.3639 0.158 Uiso 1 1 calc R
H19C H 0.2650 -0.1341 0.3909 0.158 Uiso 1 1 calc R
C20 C 0.5017(2) 0.1025(3) 0.21930(17) 0.0471(11) Uani 1 1 d .
C21 C 0.4930(3) 0.0291(3) 0.1990(2) 0.0752(17) Uani 1 1 d .
H21A H 0.5331 0.0027 0.2095 0.113 Uiso 1 1 calc R
H21B H 0.4886 0.0290 0.1597 0.113 Uiso 1 1 calc R
H21C H 0.4518 0.0096 0.2150 0.113 Uiso 1 1 calc R
C22 C 0.4383(3) 0.1452(3) 0.2011(2) 0.0701(16) Uani 1 1 d .
H22A H 0.3963 0.1252 0.2155 0.105 Uiso 1 1 calc R
H22B H 0.4360 0.1461 0.1618 0.105 Uiso 1 1 calc R
H22C H 0.4430 0.1909 0.2148 0.105 Uiso 1 1 calc R
C23 C 0.5674(3) 0.1333(3) 0.1935(2) 0.0657(15) Uani 1 1 d .
H23A H 0.5728 0.1795 0.2057 0.099 Uiso 1 1 calc R
H23B H 0.5631 0.1325 0.1542 0.099 Uiso 1 1 calc R
H23C H 0.6075 0.1071 0.2043 0.099 Uiso 1 1 calc R
C24 C 0.7835(3) 0.2613(3) 0.4067(2) 0.0584(14) Uani 1 1 d .
C25 C 0.8460(3) 0.2169(3) 0.4253(3) 0.0800(18) Uani 1 1 d .
H25A H 0.8450 0.2120 0.4646 0.120 Uiso 1 1 calc R
H25B H 0.8889 0.2385 0.4146 0.120 Uiso 1 1 calc R
H25C H 0.8428 0.1727 0.4085 0.120 Uiso 1 1 calc R
C26 C 0.7863(4) 0.2698(4) 0.3444(2) 0.097(3) Uani 1 1 d .
H26A H 0.7854 0.2257 0.3272 0.146 Uiso 1 1 calc R
H26B H 0.8285 0.2932 0.3344 0.146 Uiso 1 1 calc R
H26C H 0.7466 0.2959 0.3324 0.146 Uiso 1 1 calc R
C27 C 0.7874(3) 0.3317(3) 0.4343(2) 0.0715(16) Uani 1 1 d .
H27A H 0.7502 0.3600 0.4209 0.107 Uiso 1 1 calc R
H27B H 0.8316 0.3526 0.4260 0.107 Uiso 1 1 calc R
H27C H 0.7830 0.3264 0.4733 0.107 Uiso 1 1 calc R
C28 C 0.5072(2) 0.1065(2) 0.5587(2) 0.0405(10) Uani 1 1 d .
C29 C 0.5047(3) 0.1131(3) 0.60522(19) 0.0511(12) Uani 1 1 d .
C30 C 0.4987(3) 0.1246(2) 0.66330(19) 0.0499(12) Uani 1 1 d .
C31 C 0.4366(3) 0.1079(3) 0.69023(19) 0.0529(12) Uani 1 1 d .
H31 H 0.4020 0.0843 0.6713 0.063 Uiso 1 1 calc R
C32 C 0.4256(3) 0.1255(3) 0.7439(2) 0.0568(13) Uani 1 1 d .
H32 H 0.3838 0.1141 0.7611 0.068 Uiso 1 1 calc R
C33 C 0.4768(3) 0.1602(3) 0.77255(19) 0.0512(12) Uani 1 1 d .
C34 C 0.5401(3) 0.1744(3) 0.7473(2) 0.0660(15) Uani 1 1 d .
H34 H 0.5755 0.1961 0.7669 0.079 Uiso 1 1 calc R
C35 C 0.5505(3) 0.1565(3) 0.6934(2) 0.0663(16) Uani 1 1 d .
H35 H 0.5933 0.1659 0.6768 0.080 Uiso 1 1 calc R
C36 C 0.4093(3) 0.2264(3) 0.8428(2) 0.0550(13) Uani 1 1 d .
C37 C 0.3565(3) 0.2548(3) 0.8114(2) 0.0670(15) Uani 1 1 d .
H37 H 0.3533 0.2462 0.7739 0.080 Uiso 1 1 calc R
C38 C 0.3086(3) 0.2963(3) 0.8376(3) 0.0790(18) Uani 1 1 d .
H38 H 0.2724 0.3157 0.8175 0.095 Uiso 1 1 calc R
C39 C 0.3139(4) 0.3093(3) 0.8932(3) 0.0785(19) Uani 1 1 d .
H39 H 0.2808 0.3373 0.9099 0.094 Uiso 1 1 calc R
C40 C 0.3665(3) 0.2820(3) 0.9244(2) 0.0669(16) Uani 1 1 d .
H40 H 0.3695 0.2916 0.9617 0.080 Uiso 1 1 calc R
C41 C 0.4154(3) 0.2398(3) 0.8994(2) 0.0563(13) Uani 1 1 d .
C42 C 0.4754(3) 0.2014(3) 0.9194(2) 0.0555(13) Uani 1 1 d .
C43 C 0.5056(3) 0.1944(3) 0.9709(2) 0.0748(17) Uani 1 1 d .
H43 H 0.4885 0.2180 1.0012 0.090 Uiso 1 1 calc R
C44 C 0.5617(4) 0.1512(4) 0.9753(3) 0.088(2) Uani 1 1 d .
H44 H 0.5822 0.1448 1.0096 0.105 Uiso 1 1 calc R
C45 C 0.5890(4) 0.1165(4) 0.9303(3) 0.088(2) Uani 1 1 d .
H45 H 0.6270 0.0874 0.9352 0.105 Uiso 1 1 calc R
C46 C 0.5607(3) 0.1247(3) 0.8784(2) 0.0714(16) Uani 1 1 d .
H46 H 0.5792 0.1021 0.8482 0.086 Uiso 1 1 calc R
C47 C 0.5038(3) 0.1680(3) 0.87343(19) 0.0548(13) Uani 1 1 d .
C48 C 0.7569(4) 0.0135(4) 0.3404(3) 0.090(2) Uani 1 1 d .
Pt1 Pt 0.507490(8) 0.102519(9) 0.475004(7) 0.03909(6) Uani 1 1 d .
S1 S 0.74120(8) 0.04216(9) 0.27325(6) 0.0676(4) Uani 1 1 d .
O1 O 0.6790(2) 0.0056(3) 0.2588(2) 0.1069(17) Uani 1 1 d .
O2 O 0.7321(3) 0.1138(2) 0.2812(2) 0.0988(15) Uani 1 1 d .
O3 O 0.8029(2) 0.0221(3) 0.24377(18) 0.0938(14) Uani 1 1 d .
F1 F 0.7022(3) 0.0195(3) 0.37358(17) 0.1365(19) Uani 1 1 d .
F2 F 0.7720(4) -0.0533(3) 0.3423(2) 0.172(3) Uani 1 1 d .
F3 F 0.8105(3) 0.0433(3) 0.3647(2) 0.161(2) Uani 1 1 d .
N1 N 0.41734(18) 0.05139(17) 0.46274(15) 0.0402(8) Uani 1 1 d .
N2 N 0.50672(18) 0.10099(19) 0.39475(13) 0.0381(8) Uani 1 1 d .
N3 N 0.59720(19) 0.15408(19) 0.46020(15) 0.0427(9) Uani 1 1 d .
N4 N 0.4637(2) 0.1829(2) 0.82731(16) 0.0578(11) Uani 1 1 d .

loop_
_atom_site_aniso_label
_atom_site_aniso_U_11
_atom_site_aniso_U_22
_atom_site_aniso_U_33
_atom_site_aniso_U_23
_atom_site_aniso_U_13
_atom_site_aniso_U_12
C1 0.052(3) 0.045(3) 0.039(2) 0.004(2) -0.002(2) 0.000(2)
C2 0.047(3) 0.052(3) 0.060(3) 0.011(3) 0.001(2) -0.009(2)
C3 0.049(3) 0.044(3) 0.057(3) 0.007(2) -0.005(2) -0.007(2)
C4 0.047(3) 0.048(3) 0.050(3) 0.002(2) -0.007(2) -0.004(2)
C5 0.039(2) 0.043(3) 0.042(2) 0.001(2) -0.0034(19) 0.002(2)
C6 0.039(2) 0.049(3) 0.043(2) 0.000(2) -0.005(2) 0.004(2)
C7 0.040(3) 0.058(3) 0.042(3) -0.003(2) -0.006(2) -0.003(2)
C8 0.041(2) 0.052(3) 0.035(2) -0.006(2) -0.0030(19) 0.004(2)
C9 0.039(2) 0.059(3) 0.040(2) -0.006(2) 0.002(2) -0.004(2)
C10 0.038(2) 0.053(3) 0.036(2) -0.009(2) -0.0020(19) 0.004(2)
C11 0.040(2) 0.046(3) 0.036(2) -0.004(2) -0.0015(19) 0.002(2)
C12 0.050(3) 0.057(3) 0.038(2) -0.004(2) 0.000(2) -0.007(2)
C13 0.048(3) 0.054(3) 0.045(3) -0.008(2) 0.000(2) -0.008(2)
C14 0.052(3) 0.061(3) 0.043(3) -0.009(2) -0.006(2) -0.013(2)
C15 0.046(3) 0.064(3) 0.036(2) -0.006(2) -0.001(2) -0.007(2)
C16 0.053(3) 0.079(4) 0.066(4) 0.013(3) -0.009(3) -0.020(3)
C17 0.065(4) 0.127(6) 0.103(5) 0.037(5) -0.009(4) -0.046(4)
C18 0.054(4) 0.129(6) 0.130(6) 0.046(5) -0.025(4) -0.013(4)
C19 0.104(6) 0.108(6) 0.103(5) -0.023(5) -0.008(4) -0.054(5)
C20 0.048(3) 0.061(3) 0.033(2) -0.006(2) -0.0053(19) 0.004(2)
C21 0.106(5) 0.073(4) 0.047(3) -0.018(3) 0.003(3) -0.006(4)
C22 0.068(4) 0.095(5) 0.048(3) 0.004(3) -0.009(3) 0.017(3)
C23 0.065(4) 0.091(4) 0.041(3) 0.004(3) 0.004(2) 0.000(3)
C24 0.059(3) 0.065(3) 0.051(3) -0.005(3) 0.004(2) -0.021(3)
C25 0.055(3) 0.086(4) 0.100(5) -0.015(4) 0.016(3) -0.011(3)
C26 0.105(5) 0.127(6) 0.060(4) -0.004(4) 0.014(4) -0.071(5)
C27 0.079(4) 0.064(4) 0.072(4) -0.003(3) -0.006(3) -0.020(3)
C28 0.0237(19) 0.028(2) 0.070(3) -0.004(2) 0.0097(19) 0.0053(18)
C29 0.061(3) 0.056(3) 0.037(3) -0.003(2) 0.006(2) 0.003(2)
C30 0.058(3) 0.054(3) 0.038(2) -0.007(2) 0.007(2) -0.003(2)
C31 0.053(3) 0.063(3) 0.043(3) -0.002(2) -0.002(2) -0.006(3)
C32 0.054(3) 0.070(3) 0.046(3) -0.001(3) 0.010(2) -0.004(3)
C33 0.063(3) 0.050(3) 0.040(3) -0.006(2) 0.007(2) 0.000(2)
C34 0.066(4) 0.080(4) 0.052(3) -0.013(3) 0.006(3) -0.022(3)
C35 0.060(3) 0.089(4) 0.050(3) -0.012(3) 0.012(3) -0.018(3)
C36 0.068(3) 0.048(3) 0.050(3) 0.000(2) 0.015(3) -0.008(3)
C37 0.079(4) 0.064(4) 0.058(3) 0.012(3) 0.010(3) 0.002(3)
C38 0.082(4) 0.066(4) 0.089(5) 0.018(4) 0.015(4) 0.008(3)
C39 0.092(5) 0.058(4) 0.086(5) -0.001(3) 0.034(4) 0.000(3)
C40 0.084(4) 0.056(3) 0.061(3) -0.007(3) 0.024(3) -0.015(3)
C41 0.069(3) 0.045(3) 0.055(3) -0.004(2) 0.016(3) -0.015(3)
C42 0.074(4) 0.053(3) 0.040(3) -0.009(2) 0.008(2) -0.020(3)
C43 0.085(4) 0.093(4) 0.046(3) -0.009(3) -0.002(3) -0.022(4)
C44 0.085(5) 0.117(6) 0.060(4) -0.005(4) -0.017(4) -0.001(4)
C45 0.073(4) 0.110(6) 0.080(5) -0.009(4) -0.017(4) 0.004(4)
C46 0.070(4) 0.078(4) 0.065(4) -0.014(3) -0.004(3) 0.000(3)
C47 0.067(3) 0.059(3) 0.038(2) -0.009(2) 0.003(2) -0.013(3)
C48 0.082(5) 0.113(6) 0.076(5) 0.022(4) 0.004(4) -0.016(4)
Pt1 0.04060(10) 0.04370(10) 0.03297(9) -0.00227(8) -0.00134(7) 0.00095(8)
S1 0.0590(9) 0.0850(11) 0.0588(8) 0.0070(8) 0.0082(7) -0.0094(8)
O1 0.076(3) 0.144(4) 0.101(4) -0.002(3) -0.007(3) -0.045(3)
O2 0.121(4) 0.067(3) 0.109(4) 0.009(3) 0.017(3) -0.002(3)
O3 0.070(3) 0.129(4) 0.082(3) -0.019(3) 0.033(2) -0.014(3)
F1 0.149(4) 0.182(5) 0.079(3) 0.029(3) 0.048(3) 0.006(4)
F2 0.222(7) 0.126(4) 0.168(5) 0.081(4) 0.016(5) 0.041(4)
F3 0.153(5) 0.233(7) 0.098(3) 0.026(4) -0.047(3) -0.058(5)
N1 0.039(2) 0.0344(19) 0.047(2) 0.0018(16) 0.0001(16) 0.0005(15)
N2 0.0386(19) 0.053(2) 0.0230(16) -0.0015(16) 0.0009(14) -0.0003(18)
N3 0.040(2) 0.047(2) 0.041(2) -0.0035(17) -0.0002(16) -0.0001(17)
N4 0.069(3) 0.066(3) 0.038(2) -0.004(2) 0.004(2) 0.004(2)

loop_
_atom_type_symbol
_atom_type_description
_atom_type_scat_dispersion_real
_atom_type_scat_dispersion_imag
_atom_type_scat_source
C C 0.0033 0.0016 'International Tables Vol C Tables 4.2.6.8 and 6.1.1.4'
H H 0.0000 0.0000 'International Tables Vol C Tables 4.2.6.8 and 6.1.1.4'
Pt Pt -1.7033 8.3905 'International Tables Vol C Tables 4.2.6.8 and 6.1.1.4'
S S 0.1246 0.1234 'International Tables Vol C Tables 4.2.6.8 and 6.1.1.4'
O O 0.0106 0.0060 'International Tables Vol C Tables 4.2.6.8 and 6.1.1.4'
F F 0.0171 0.0103 'International Tables Vol C Tables 4.2.6.8 and 6.1.1.4'
N N 0.0061 0.0033 'International Tables Vol C Tables 4.2.6.8 and 6.1.1.4'

loop_
_geom_angle_atom_site_label_1
_geom_angle_atom_site_label_2
_geom_angle_atom_site_label_3
_geom_angle
N1 C1 C2 121.9(4)
N1 C1 H1 119.0
C2 C1 H1 119.0
C1 C2 C3 121.5(5)
C1 C2 H2 119.3
C3 C2 H2 119.3
C2 C3 C4 116.2(4)
C2 C3 C16 123.3(5)
C4 C3 C16 120.5(4)
C5 C4 C3 121.3(4)
C5 C4 H4 119.4
C3 C4 H4 119.4
C4 C5 N1 120.3(4)
C4 C5 C6 124.6(4)
N1 C5 C6 115.1(4)
N2 C6 C7 119.3(4)
N2 C6 C5 112.2(4)
C7 C6 C5 128.6(4)
C6 C7 C8 120.0(4)
C6 C7 H7 120.0
C8 C7 H7 120.0
C9 C8 C7 118.4(4)
C9 C8 C20 121.8(4)
C7 C8 C20 119.7(4)
C10 C9 C8 119.8(4)
C10 C9 H9 120.1
C8 C9 H9 120.1
N2 C10 C9 119.7(4)
N2 C10 C11 112.6(4)
C9 C10 C11 127.6(4)
N3 C11 C12 120.9(4)
N3 C11 C10 115.0(4)
C12 C11 C10 124.1(4)
C11 C12 C13 121.7(4)
C11 C12 H12 119.1
C13 C12 H12 119.1
C12 C13 C14 115.8(4)
C12 C13 C24 122.7(4)
C14 C13 C24 121.4(4)
C15 C14 C13 121.2(4)
C15 C14 H14 119.4
C13 C14 H14 119.4
N3 C15 C14 122.0(4)
N3 C15 H15 119.0
C14 C15 H15 119.0
C18 C16 C3 107.8(5)
C18 C16 C19 110.4(6)
C3 C16 C19 108.7(5)
C18 C16 C17 108.9(6)
C3 C16 C17 112.1(5)
C19 C16 C17 109.0(5)
C16 C17 H17A 109.5
C16 C17 H17B 109.5
H17A C17 H17B 109.5
C16 C17 H17C 109.5
H17A C17 H17C 109.5
H17B C17 H17C 109.5
C16 C18 H18A 109.5
C16 C18 H18B 109.5
H18A C18 H18B 109.5
C16 C18 H18C 109.5
H18A C18 H18C 109.5
H18B C18 H18C 109.5
C16 C19 H19A 109.5
C16 C19 H19B 109.5
H19A C19 H19B 109.5
C16 C19 H19C 109.5
H19A C19 H19C 109.5
H19B C19 H19C 109.5
C23 C20 C21 109.1(4)
C23 C20 C8 112.6(4)
C21 C20 C8 109.0(4)
C23 C20 C22 108.4(4)
C21 C20 C22 109.4(4)
C8 C20 C22 108.3(4)
C20 C21 H21A 109.5
C20 C21 H21B 109.5
H21A C21 H21B 109.5
C20 C21 H21C 109.5
H21A C21 H21C 109.5
H21B C21 H21C 109.5
C20 C22 H22A 109.5
C20 C22 H22B 109.5
H22A C22 H22B 109.5
C20 C22 H22C 109.5
H22A C22 H22C 109.5
H22B C22 H22C 109.5
C20 C23 H23A 109.5
C20 C23 H23B 109.5
H23A C23 H23B 109.5
C20 C23 H23C 109.5
H23A C23 H23C 109.5
H23B C23 H23C 109.5
C26 C24 C13 111.6(4)
C26 C24 C27 109.5(5)
C13 C24 C27 109.6(4)
C26 C24 C25 109.1(5)
C13 C24 C25 107.2(4)
C27 C24 C25 109.8(5)
C24 C25 H25A 109.5
C24 C25 H25B 109.5
H25A C25 H25B 109.5
C24 C25 H25C 109.5
H25A C25 H25C 109.5
H25B C25 H25C 109.5
C24 C26 H26A 109.5
C24 C26 H26B 109.5
H26A C26 H26B 109.5
C24 C26 H26C 109.5
H26A C26 H26C 109.5
H26B C26 H26C 109.5
C24 C27 H27A 109.5
C24 C27 H27B 109.5
H27A C27 H27B 109.5
C24 C27 H27C 109.5
H27A C27 H27C 109.5
H27B C27 H27C 109.5
C29 C28 Pt1 175.1(4)
C28 C29 C30 176.7(6)
C35 C30 C31 117.9(4)
C35 C30 C29 122.5(5)
C31 C30 C29 119.5(5)
C32 C31 C30 121.4(5)
C32 C31 H31 119.3
C30 C31 H31 119.3
C31 C32 C33 119.8(5)
C31 C32 H32 120.1
C33 C32 H32 120.1
C32 C33 C34 119.7(5)
C32 C33 N4 120.1(5)
C34 C33 N4 120.2(5)
C35 C34 C33 119.9(5)
C35 C34 H34 120.1
C33 C34 H34 120.1
C34 C35 C30 121.2(5)
C34 C35 H35 119.4
C30 C35 H35 119.4
C37 C36 N4 129.8(5)
C37 C36 C41 121.7(5)
N4 C36 C41 108.5(5)
C38 C37 C36 117.8(6)
C38 C37 H37 121.1
C36 C37 H37 121.1
C37 C38 C39 120.9(6)
C37 C38 H38 119.6
C39 C38 H38 119.6
C40 C39 C38 121.6(6)
C40 C39 H39 119.2
C38 C39 H39 119.2
C39 C40 C41 119.0(6)
C39 C40 H40 120.5
C41 C40 H40 120.5
C40 C41 C36 119.0(6)
C40 C41 C42 133.8(5)
C36 C41 C42 107.2(5)
C43 C42 C47 120.9(6)
C43 C42 C41 132.9(5)
C47 C42 C41 106.2(5)
C44 C43 C42 117.2(6)
C44 C43 H43 121.4
C42 C43 H43 121.4
C43 C44 C45 122.3(6)
C43 C44 H44 118.9
C45 C44 H44 118.9
C46 C45 C44 121.0(7)
C46 C45 H45 119.5
C44 C45 H45 119.5
C45 C46 C47 117.3(6)
C45 C46 H46 121.3
C47 C46 H46 121.3
C46 C47 N4 129.3(5)
C46 C47 C42 121.2(5)
N4 C47 C42 109.4(5)
F3 C48 F1 107.4(7)
F3 C48 F2 104.4(7)
F1 C48 F2 103.7(6)
F3 C48 S1 114.1(5)
F1 C48 S1 113.9(6)
F2 C48 S1 112.4(6)
N2 Pt1 N1 80.67(14)
N2 Pt1 N3 80.55(14)
N1 Pt1 N3 161.22(14)
N2 Pt1 C28 178.59(15)
N1 Pt1 C28 99.49(15)
N3 Pt1 C28 99.27(15)
O2 S1 O1 115.1(3)
O2 S1 O3 115.9(3)
O1 S1 O3 115.0(3)
O2 S1 C48 102.1(4)
O1 S1 C48 102.1(3)
O3 S1 C48 103.8(3)
C1 N1 C5 118.8(4)
C1 N1 Pt1 127.8(3)
C5 N1 Pt1 113.3(3)
C10 N2 C6 122.8(4)
C10 N2 Pt1 118.5(3)
C6 N2 Pt1 118.7(3)
C15 N3 C11 118.4(4)
C15 N3 Pt1 128.3(3)
C11 N3 Pt1 113.3(3)
C47 N4 C36 108.8(4)
C47 N4 C33 126.2(4)
C36 N4 C33 125.0(4)

loop_
_geom_bond_atom_site_label_1
_geom_bond_atom_site_label_2
_geom_bond_distance
C1 N1 1.330(6)
C1 C2 1.374(6)
C1 H1 0.9300
C2 C3 1.380(7)
C2 H2 0.9300
C3 C4 1.401(6)
C3 C16 1.529(7)
C4 C5 1.372(6)
C4 H4 0.9300
C5 N1 1.383(5)
C5 C6 1.476(6)
C6 N2 1.346(5)
C6 C7 1.377(6)
C7 C8 1.403(6)
C7 H7 0.9300
C8 C9 1.387(6)
C8 C20 1.537(6)
C9 C10 1.384(6)
C9 H9 0.9300
C10 N2 1.337(5)
C10 C11 1.478(6)
C11 N3 1.373(5)
C11 C12 1.375(6)
C12 C13 1.385(6)
C12 H12 0.9300
C13 C14 1.399(6)
C13 C24 1.530(7)
C14 C15 1.373(6)
C14 H14 0.9300
C15 N3 1.339(5)
C15 H15 0.9300
C16 C18 1.526(8)
C16 C19 1.531(9)
C16 C17 1.537(8)
C17 H17A 0.9600
C17 H17B 0.9600
C17 H17C 0.9600
C18 H18A 0.9600
C18 H18B 0.9600
C18 H18C 0.9600
C19 H19A 0.9600
C19 H19B 0.9600
C19 H19C 0.9600
C20 C23 1.528(7)
C20 C21 1.530(7)
C20 C22 1.538(7)
C21 H21A 0.9600
C21 H21B 0.9600
C21 H21C 0.9600
C22 H22A 0.9600
C22 H22B 0.9600
C22 H22C 0.9600
C23 H23A 0.9600
C23 H23B 0.9600
C23 H23C 0.9600
C24 C26 1.527(7)
C24 C27 1.536(7)
C24 C25 1.545(8)
C25 H25A 0.9600
C25 H25B 0.9600
C25 H25C 0.9600
C26 H26A 0.9600
C26 H26B 0.9600
C26 H26C 0.9600
C27 H27A 0.9600
C27 H27B 0.9600
C27 H27C 0.9600
C28 C29 1.141(6)
C28 Pt1 2.040(5)
C29 C30 1.437(6)
C30 C35 1.381(7)
C30 C31 1.396(7)
C31 C32 1.369(6)
C31 H31 0.9300
C32 C33 1.380(7)
C32 H32 0.9300
C33 C34 1.387(7)
C33 N4 1.428(6)
C34 C35 1.374(7)
C34 H34 0.9300
C35 H35 0.9300
C36 C37 1.384(7)
C36 N4 1.395(6)
C36 C41 1.409(7)
C37 C38 1.381(8)
C37 H37 0.9300
C38 C39 1.383(9)
C38 H38 0.9300
C39 C40 1.369(9)
C39 H39 0.9300
C40 C41 1.389(7)
C40 H40 0.9300
C41 C42 1.456(8)
C42 C43 1.388(7)
C42 C47 1.406(7)
C43 C44 1.371(9)
C43 H43 0.9300
C44 C45 1.390(9)
C44 H44 0.9300
C45 C46 1.384(8)
C45 H45 0.9300
C46 C47 1.385(8)
C46 H46 0.9300
C47 N4 1.391(6)
C48 F3 1.321(8)
C48 F1 1.327(8)
C48 F2 1.341(9)
C48 S1 1.755(7)
Pt1 N2 1.955(3)
Pt1 N1 2.016(4)
Pt1 N3 2.023(4)
S1 O2 1.428(5)
S1 O1 1.432(4)
S1 O3 1.436(4)
